data_4111996
loop_
_publ_author_name
'Wing-Ping Yip'
'Wing-Yiu Yu'
'Nianyong Zhu'
'Chi-Ming Che'

_publ_section_title
;
 Alkene cis-Dihydroxylation by [(Me3tacn)(CF3CO2)RuVIO2]ClO4 (Me3tacn =
 1,4,7-Trimethyl-1,4,7-triazacyclononane): Structural Characterization of
 [3 + 2] Cycloadducts and Kinetic Studies
;
_journal_name_full 'Journal of the American Chemical Society'
_journal_page_first 14239
_journal_page_last 14249
_journal_paper_doi 10.1021/ja0528230
_journal_volume 127
_journal_year 2005
_chemical_formula_moiety 'C23.50 H45 Cl2 F6 N6 O13.50 Ru2'
_chemical_formula_sum 'C23.5 H45 Cl2 F6 N6 O13.5 Ru2'
_chemical_formula_weight 1014.70
_chemical_name_systematic
;
 ?
;
_space_group_IT_number 15
_symmetry_cell_setting monoclinic
_symmetry_space_group_name_Hall '-C 2yc'
_symmetry_space_group_name_H-M 'C 1 2/c 1'
_atom_sites_solution_hydrogens geom
_atom_sites_solution_primary direct
_atom_sites_solution_secondary difmap
_audit_creation_method SHELXL-97
_cell_angle_alpha 90.00
_cell_angle_beta 94.21(3)
_cell_angle_gamma 90.00
_cell_formula_units_Z 8
_cell_length_a 28.367(6)
_cell_length_b 14.059(3)
_cell_length_c 20.140(4)
_cell_measurement_reflns_used 0
_cell_measurement_temperature 253(2)
_cell_measurement_theta_max 0
_cell_measurement_theta_min 0
_cell_volume 8010(3)
_computing_cell_refinement Scalepack
_computing_data_collection Marcontrol
_computing_data_reduction Denzo
_computing_molecular_graphics 'Ortep-3 for Windows (Farrugia, 1997)'
_computing_publication_material 'WinGX publication routines (Farrugia, 1999)'
_computing_structure_refinement 'SHELXL-97 (Sheldrick, 1997)'
_computing_structure_solution SIR-97
_diffrn_ambient_temperature 253(2)
_diffrn_measured_fraction_theta_full 0.903
_diffrn_measured_fraction_theta_max 0.903
_diffrn_measurement_device_type 'marresearch IPDS mar300'
_diffrn_measurement_method Oscillation
_diffrn_radiation_monochromator graphite
_diffrn_radiation_source 'fine-focus sealed tube'
_diffrn_radiation_type MoK\a
_diffrn_radiation_wavelength 0.71069
_diffrn_reflns_av_R_equivalents 0.0476
_diffrn_reflns_av_sigmaI/netI 0.0744
_diffrn_reflns_limit_h_max 32
_diffrn_reflns_limit_h_min -32
_diffrn_reflns_limit_k_max 16
_diffrn_reflns_limit_k_min -15
_diffrn_reflns_limit_l_max 23
_diffrn_reflns_limit_l_min -22
_diffrn_reflns_number 22994
_diffrn_reflns_theta_full 25.35
_diffrn_reflns_theta_max 25.35
_diffrn_reflns_theta_min 1.44
_exptl_absorpt_coefficient_mu 0.979
_exptl_absorpt_correction_type none
_exptl_crystal_colour purple
_exptl_crystal_density_diffrn 1.683
_exptl_crystal_description prism
_exptl_crystal_F_000 4096
_exptl_crystal_size_max 0.4
_exptl_crystal_size_mid 0.3
_exptl_crystal_size_min 0.15
_refine_diff_density_max 1.196
_refine_diff_density_min -0.816
_refine_diff_density_rms 0.211
_refine_ls_extinction_method none
_refine_ls_goodness_of_fit_ref 0.986
_refine_ls_hydrogen_treatment mixed
_refine_ls_matrix_type full
_refine_ls_number_parameters 466
_refine_ls_number_reflns 6623
_refine_ls_number_restraints 193
_refine_ls_restrained_S_all 1.059
_refine_ls_R_factor_all 0.0975
_refine_ls_R_factor_gt 0.0693
_refine_ls_shift/su_max 0.002
_refine_ls_shift/su_mean 0.000
_refine_ls_structure_factor_coef Fsqd
_refine_ls_weighting_details 'calc w=1/[\s^2^(Fo^2^)+(0.1586P)^2^+0.0000P] where P=(Fo^2^+2Fc^2^)/3'
_refine_ls_weighting_scheme calc
_refine_ls_wR_factor_gt 0.2066
_refine_ls_wR_factor_ref 0.2220
_reflns_number_gt 4345
_reflns_number_total 6623
_reflns_threshold_expression >2sigma(I)
_cod_data_source_file ja0528230si20050430_013016.cif
_cod_data_source_block complex_3
_cod_original_sg_symbol_H-M 'C 2/c'
_cod_original_formula_sum 'C23.50 H45 Cl2 F6 N6 O13.50 Ru2'
_cod_database_code 4111996

loop_
_symmetry_equiv_pos_as_xyz
'x, y, z'
'-x, y, -z+1/2'
'x+1/2, y+1/2, z'
'-x+1/2, y+1/2, -z+1/2'
'-x, -y, -z'
'x, -y, z-1/2'
'-x+1/2, -y+1/2, -z'
'x+1/2, -y+1/2, z-1/2'

loop_
_atom_site_label
_atom_site_type_symbol
_atom_site_fract_x
_atom_site_fract_y
_atom_site_fract_z
_atom_site_U_iso_or_equiv
_atom_site_adp_type
_atom_site_occupancy
_atom_site_symmetry_multiplicity
_atom_site_calc_flag
_atom_site_refinement_flags
Ru1 Ru 0.38142(2) 0.21993(5) 0.13208(3) 0.0514(3) Uani 1 1 d .
Ru2 Ru 0.34588(2) 0.00188(5) 0.09184(3) 0.0504(3) Uani 1 1 d .
O1 O 0.4196(2) 0.0088(5) 0.0826(3) 0.0670(17) Uani 1 1 d .
O2 O 0.4426(2) 0.1371(5) 0.1452(3) 0.0682(17) Uani 1 1 d .
O3 O 0.3354(2) 0.0807(5) 0.0031(2) 0.0632(16) Uani 1 1 d .
O4 O 0.3836(2) 0.2034(5) 0.0283(3) 0.0668(17) Uani 1 1 d .
O5 O 0.34223(18) 0.1138(4) 0.1442(2) 0.0503(13) Uani 1 1 d .
N1 N 0.3834(3) 0.2590(5) 0.2325(3) 0.0628(19) Uani 1 1 d .
N2 N 0.4266(3) 0.3438(6) 0.1253(4) 0.075(2) Uani 1 1 d .
N3 N 0.3272(3) 0.3233(5) 0.1219(4) 0.0630(19) Uani 1 1 d .
N4 N 0.3458(3) -0.1261(6) 0.0342(4) 0.069(2) Uani 1 1 d .
N5 N 0.2742(3) -0.0291(5) 0.0942(3) 0.0611(19) Uani 1 1 d .
N6 N 0.3533(3) -0.0924(5) 0.1718(3) 0.0627(19) Uani 1 1 d .
C1 C 0.4260(5) 0.3179(12) 0.2456(6) 0.122(5) Uani 1 1 d .
H1A H 0.4193 0.3649 0.2789 0.147 Uiso 1 1 calc R
H1B H 0.4510 0.2772 0.2651 0.147 Uiso 1 1 calc R
C2 C 0.4434(5) 0.3652(10) 0.1927(6) 0.114(5) Uani 1 1 d .
H2A H 0.4774 0.3557 0.1958 0.137 Uiso 1 1 calc R
H2B H 0.4381 0.4325 0.1995 0.137 Uiso 1 1 calc R
C3 C 0.3961(5) 0.4166(11) 0.0925(10) 0.172(9) Uani 1 1 d .
H3A H 0.4074 0.4780 0.1087 0.207 Uiso 1 1 calc R
H3B H 0.4008 0.4144 0.0453 0.207 Uiso 1 1 calc R
C4 C 0.3471(4) 0.4133(8) 0.0993(7) 0.099(4) Uani 1 1 d .
H4A H 0.3311 0.4291 0.0565 0.119 Uiso 1 1 calc R
H4B H 0.3395 0.4627 0.1303 0.119 Uiso 1 1 calc R
C5 C 0.3104(5) 0.3333(13) 0.1887(6) 0.132(6) Uani 1 1 d .
H5A H 0.3008 0.3990 0.1934 0.158 Uiso 1 1 calc R
H5B H 0.2820 0.2950 0.1898 0.158 Uiso 1 1 calc R
C6 C 0.3380(4) 0.3114(10) 0.2426(6) 0.099(4) Uani 1 1 d .
H6A H 0.3196 0.2730 0.2713 0.118 Uiso 1 1 calc R
H6B H 0.3460 0.3700 0.2662 0.118 Uiso 1 1 calc R
C7 C 0.3877(5) 0.1793(8) 0.2797(5) 0.102(4) Uani 1 1 d .
H7A H 0.3607 0.1384 0.2726 0.153 Uiso 1 1 calc R
H7B H 0.3893 0.2034 0.3244 0.153 Uiso 1 1 calc R
H7C H 0.4159 0.1439 0.2729 0.153 Uiso 1 1 calc R
C8 C 0.4665(6) 0.3332(12) 0.0865(9) 0.160(8) Uani 1 1 d .
H8A H 0.4558 0.3179 0.0415 0.241 Uiso 1 1 calc R
H8B H 0.4863 0.2830 0.1048 0.241 Uiso 1 1 calc R
H8C H 0.4840 0.3916 0.0873 0.241 Uiso 1 1 calc R
C9 C 0.2873(4) 0.2946(8) 0.0737(6) 0.104(4) Uani 1 1 d .
H9A H 0.2741 0.2357 0.0879 0.155 Uiso 1 1 calc R
H9B H 0.2987 0.2866 0.0304 0.155 Uiso 1 1 calc R
H9C H 0.2634 0.3430 0.0719 0.155 Uiso 1 1 calc R
C10 C 0.2961(3) -0.1618(8) 0.0209(5) 0.076(3) Uani 1 1 d .
H10A H 0.2917 -0.1860 -0.0242 0.091 Uiso 1 1 calc R
H10B H 0.2903 -0.2133 0.0513 0.091 Uiso 1 1 calc R
C11 C 0.2627(4) -0.0841(7) 0.0299(4) 0.075(3) Uani 1 1 d .
H11A H 0.2311 -0.1101 0.0301 0.091 Uiso 1 1 calc R
H11B H 0.2632 -0.0408 -0.0075 0.091 Uiso 1 1 calc R
C12 C 0.2667(4) -0.0872(7) 0.1557(4) 0.073(3) Uani 1 1 d .
H12A H 0.2388 -0.0644 0.1758 0.087 Uiso 1 1 calc R
H12B H 0.2614 -0.1532 0.1431 0.087 Uiso 1 1 calc R
C13 C 0.3083(4) -0.0808(8) 0.2051(4) 0.078(3) Uani 1 1 d .
H13A H 0.3061 -0.1300 0.2385 0.094 Uiso 1 1 calc R
H13B H 0.3083 -0.0196 0.2273 0.094 Uiso 1 1 calc R
C14 C 0.3587(4) -0.1922(7) 0.1475(5) 0.078(3) Uani 1 1 d .
H14A H 0.3814 -0.2258 0.1773 0.094 Uiso 1 1 calc R
H14B H 0.3286 -0.2250 0.1477 0.094 Uiso 1 1 calc R
C15 C 0.3751(4) -0.1933(8) 0.0786(5) 0.086(3) Uani 1 1 d .
H15A H 0.3724 -0.2572 0.0606 0.103 Uiso 1 1 calc R
H15B H 0.4081 -0.1745 0.0800 0.103 Uiso 1 1 calc R
C16 C 0.3684(4) -0.1169(8) -0.0314(5) 0.087(3) Uani 1 1 d .
H16A H 0.4002 -0.0942 -0.0233 0.131 Uiso 1 1 calc R
H16B H 0.3506 -0.0729 -0.0597 0.131 Uiso 1 1 calc R
H16C H 0.3688 -0.1780 -0.0527 0.131 Uiso 1 1 calc R
C17 C 0.2434(3) 0.0558(7) 0.0974(5) 0.079(3) Uani 1 1 d .
H17A H 0.2473 0.0958 0.0595 0.118 Uiso 1 1 calc R
H17B H 0.2519 0.0906 0.1375 0.118 Uiso 1 1 calc R
H17C H 0.2110 0.0360 0.0972 0.118 Uiso 1 1 calc R
C18 C 0.3926(4) -0.0710(8) 0.2218(5) 0.081(3) Uani 1 1 d .
H18A H 0.4222 -0.0787 0.2021 0.122 Uiso 1 1 calc R
H18B H 0.3914 -0.1138 0.2588 0.122 Uiso 1 1 calc R
H18C H 0.3898 -0.0067 0.2371 0.122 Uiso 1 1 calc R
F1 F 0.5071(4) -0.0505(9) 0.0808(6) 0.109(4) Uiso 0.636(4) 1 d P
F2 F 0.5180(5) 0.0191(9) 0.1776(6) 0.108(3) Uiso 0.636(4) 1 d P
F3 F 0.5274(5) 0.0991(9) 0.0892(7) 0.119(4) Uiso 0.636(4) 1 d P
F1' F 0.5128(7) 0.0002(14) 0.0573(10) 0.097(6) Uiso 0.364(4) 1 d P
F2' F 0.5055(11) -0.052(2) 0.1582(15) 0.168(10) Uiso 0.364(4) 1 d P
F3' F 0.5326(9) 0.0799(17) 0.1328(12) 0.118(7) Uiso 0.364(4) 1 d P
C19 C 0.4488(3) 0.0622(8) 0.1147(4) 0.069(3) Uani 1 1 d .
C20 C 0.5014(5) 0.0280(10) 0.1155(7) 0.097(4) Uani 1 1 d .
F4 F 0.4022(4) 0.1703(9) -0.1048(5) 0.098(3) Uiso 0.599(4) 1 d P
F5 F 0.3299(4) 0.1291(9) -0.1225(5) 0.098(3) Uiso 0.599(4) 1 d P
F6 F 0.3410(5) 0.2694(10) -0.0927(6) 0.113(4) Uiso 0.599(4) 1 d P
F4' F 0.3685(9) 0.0882(16) -0.1176(11) 0.142(7) Uiso 0.401(4) 1 d P
F5' F 0.3221(10) 0.203(2) -0.1085(12) 0.145(8) Uiso 0.401(4) 1 d P
F6' F 0.3890(9) 0.2354(18) -0.0977(10) 0.134(7) Uiso 0.401(4) 1 d P
C21 C 0.3592(3) 0.1505(7) -0.0106(4) 0.064(2) Uani 1 1 d .
C22 C 0.3593(5) 0.1767(10) -0.0828(5) 0.094(4) Uani 1 1 d .
Cl1 Cl 0.38874(11) 0.5837(2) -0.06599(13) 0.0900(8) Uani 1 1 d D
O6 O 0.3639(5) 0.5937(11) -0.0062(6) 0.105(5) Uiso 0.50 1 d PD
O7 O 0.4169(5) 0.6676(10) -0.0804(8) 0.116(5) Uiso 0.50 1 d PD
O8 O 0.4239(7) 0.5051(12) -0.0548(11) 0.195(12) Uiso 0.50 1 d PD
O9 O 0.3576(6) 0.5615(15) -0.1234(7) 0.180(10) Uiso 0.50 1 d PD
O6' O 0.4227(7) 0.5907(17) -0.1218(10) 0.256(15) Uiso 0.50 1 d PD
O7' O 0.4178(7) 0.6147(14) -0.0086(8) 0.185(10) Uiso 0.50 1 d PD
O8' O 0.3497(5) 0.6443(10) -0.0878(8) 0.113(5) Uiso 0.50 1 d PD
O9' O 0.3765(7) 0.4836(9) -0.0639(9) 0.127(6) Uiso 0.50 1 d PD
Cl2 Cl 0.23941(11) 0.10764(19) 0.32199(14) 0.0910(9) Uani 1 1 d D
O10 O 0.2636(6) 0.0214(9) 0.3441(7) 0.104(5) Uiso 0.50 1 d PD
O11 O 0.1951(5) 0.1094(13) 0.3538(9) 0.140(7) Uiso 0.50 1 d PD
O12 O 0.2677(5) 0.1844(10) 0.3510(8) 0.120(6) Uiso 0.50 1 d PD
O13 O 0.2325(7) 0.1121(16) 0.2548(6) 0.184(10) Uiso 0.50 1 d PD
O10' O 0.2860(5) 0.0716(17) 0.3294(11) 0.225(14) Uiso 0.50 1 d PD
O11' O 0.2187(5) 0.1285(10) 0.3793(6) 0.088(4) Uiso 0.50 1 d PD
O12' O 0.2404(6) 0.1921(10) 0.2786(7) 0.125(6) Uiso 0.50 1 d PD
O13' O 0.2114(6) 0.0431(11) 0.2776(8) 0.134(6) Uiso 0.50 1 d PD
C25 C 0.4929(11) 0.358(2) -0.1170(13) 0.126(9) Uiso 0.50 1 d PD
C23 C 0.4093(11) 0.382(2) -0.2166(15) 0.136(10) Uiso 0.50 1 d PD
C24 C 0.4582(10) 0.388(2) -0.1776(14) 0.162(13) Uiso 0.50 1 d PD
O14 O 0.4819(9) 0.456(2) -0.2090(11) 0.191(10) Uiso 0.50 1 d PD

loop_
_atom_site_aniso_label
_atom_site_aniso_U_11
_atom_site_aniso_U_22
_atom_site_aniso_U_33
_atom_site_aniso_U_23
_atom_site_aniso_U_13
_atom_site_aniso_U_12
Ru1 0.0455(4) 0.0629(5) 0.0450(4) -0.0001(3) -0.0021(3) -0.0060(3)
Ru2 0.0498(4) 0.0623(5) 0.0391(4) -0.0030(3) 0.0036(3) -0.0065(3)
O1 0.050(4) 0.088(5) 0.064(4) -0.015(3) 0.007(3) -0.003(3)
O2 0.044(3) 0.086(5) 0.073(4) -0.026(3) -0.008(3) -0.003(3)
O3 0.066(4) 0.086(5) 0.037(3) 0.004(3) 0.001(2) -0.019(3)
O4 0.071(4) 0.082(4) 0.047(3) 0.000(3) 0.007(3) -0.021(4)
O5 0.047(3) 0.058(3) 0.045(3) 0.000(2) 0.001(2) -0.001(3)
N1 0.068(5) 0.062(5) 0.056(4) -0.006(3) -0.009(3) 0.000(4)
N2 0.055(5) 0.084(6) 0.085(5) -0.007(4) 0.000(4) -0.019(4)
N3 0.059(5) 0.060(5) 0.068(5) 0.005(4) -0.005(4) 0.000(4)
N4 0.067(5) 0.075(5) 0.064(4) -0.013(4) 0.007(4) -0.013(4)
N5 0.057(5) 0.062(5) 0.063(5) 0.007(3) 0.002(3) -0.012(4)
N6 0.077(5) 0.061(5) 0.050(4) -0.002(3) 0.001(4) 0.003(4)
C1 0.126(11) 0.167(13) 0.072(8) -0.023(8) -0.011(7) -0.075(10)
C2 0.116(11) 0.124(11) 0.097(9) -0.005(8) -0.034(8) -0.061(9)
C3 0.092(11) 0.123(12) 0.29(2) 0.123(14) -0.067(12) -0.034(9)
C4 0.074(8) 0.062(7) 0.161(12) 0.010(7) 0.003(8) 0.000(6)
C5 0.101(10) 0.215(17) 0.081(9) 0.015(9) 0.020(7) 0.071(11)
C6 0.084(8) 0.138(11) 0.076(7) -0.018(7) 0.018(6) 0.014(8)
C7 0.172(13) 0.085(8) 0.045(6) 0.000(5) -0.016(6) 0.023(8)
C8 0.130(13) 0.162(15) 0.200(16) -0.059(12) 0.091(12) -0.092(12)
C9 0.087(8) 0.098(9) 0.117(9) 0.014(7) -0.049(7) 0.003(7)
C10 0.074(7) 0.089(8) 0.066(6) -0.020(5) 0.012(5) -0.016(6)
C11 0.066(6) 0.094(8) 0.066(6) -0.011(5) 0.002(5) -0.021(6)
C12 0.076(7) 0.077(7) 0.067(6) 0.005(5) 0.017(5) -0.009(5)
C13 0.094(8) 0.088(7) 0.056(5) 0.013(5) 0.019(5) -0.011(6)
C14 0.099(9) 0.069(7) 0.067(6) 0.003(5) -0.003(5) 0.007(6)
C15 0.102(9) 0.078(7) 0.076(7) -0.016(5) -0.005(6) 0.008(6)
C16 0.099(8) 0.098(8) 0.068(6) -0.023(6) 0.031(6) -0.012(7)
C17 0.047(6) 0.083(7) 0.106(8) 0.006(6) -0.005(5) -0.008(5)
C18 0.094(8) 0.082(7) 0.064(6) -0.005(5) -0.020(5) 0.010(6)
C19 0.044(5) 0.100(8) 0.062(5) 0.003(6) 0.006(4) 0.000(6)
C20 0.102(10) 0.086(9) 0.102(9) -0.031(7) -0.005(7) 0.007(7)
C21 0.068(6) 0.078(7) 0.045(5) 0.015(4) 0.003(4) -0.012(5)
C22 0.079(8) 0.121(11) 0.081(7) -0.006(7) 0.004(6) -0.054(8)
Cl1 0.092(2) 0.102(2) 0.0757(16) 0.0066(14) 0.0089(14) -0.0015(17)
Cl2 0.114(2) 0.0720(18) 0.0903(18) -0.0129(14) 0.0325(16) -0.0032(16)

loop_
_atom_type_symbol
_atom_type_description
_atom_type_scat_dispersion_real
_atom_type_scat_dispersion_imag
_atom_type_scat_source
Ru Ru -1.2594 0.8363 'International Tables Vol C Tables 4.2.6.8 and 6.1.1.4'
N N 0.0061 0.0033 'International Tables Vol C Tables 4.2.6.8 and 6.1.1.4'
C C 0.0033 0.0016 'International Tables Vol C Tables 4.2.6.8 and 6.1.1.4'
F F 0.0171 0.0103 'International Tables Vol C Tables 4.2.6.8 and 6.1.1.4'
O O 0.0106 0.0060 'International Tables Vol C Tables 4.2.6.8 and 6.1.1.4'
Cl Cl 0.1484 0.1585 'International Tables Vol C Tables 4.2.6.8 and 6.1.1.4'
H H 0.0000 0.0000 'International Tables Vol C Tables 4.2.6.8 and 6.1.1.4'

loop_
_geom_angle_atom_site_label_1
_geom_angle_atom_site_label_2
_geom_angle_atom_site_label_3
_geom_angle
O5 Ru1 N1 93.2(3)
O5 Ru1 O2 92.0(2)
N1 Ru1 O2 93.5(3)
O5 Ru1 O4 95.8(2)
N1 Ru1 O4 170.5(3)
O2 Ru1 O4 88.9(2)
O5 Ru1 N3 97.2(3)
N1 Ru1 N3 83.2(3)
O2 Ru1 N3 170.4(3)
O4 Ru1 N3 93.1(3)
O5 Ru1 N2 176.1(2)
N1 Ru1 N2 82.9(3)
O2 Ru1 N2 88.1(3)
O4 Ru1 N2 88.0(3)
N3 Ru1 N2 82.6(3)
O5 Ru2 N5 93.9(3)
O5 Ru2 N6 96.0(2)
N5 Ru2 N6 83.8(3)
O5 Ru2 O3 91.5(2)
N5 Ru2 O3 93.0(3)
N6 Ru2 O3 172.1(2)
O5 Ru2 O1 96.1(2)
N5 Ru2 O1 169.9(3)
N6 Ru2 O1 93.0(3)
O3 Ru2 O1 88.9(2)
O5 Ru2 N4 176.6(3)
N5 Ru2 N4 82.8(3)
N6 Ru2 N4 83.1(3)
O3 Ru2 N4 89.3(3)
O1 Ru2 N4 87.2(3)
C19 O1 Ru2 126.8(6)
C19 O2 Ru1 123.8(6)
C21 O3 Ru2 124.2(5)
C21 O4 Ru1 129.2(6)
Ru1 O5 Ru2 121.7(3)
C7 N1 C1 106.5(9)
C7 N1 C6 108.4(9)
C1 N1 C6 113.5(10)
C7 N1 Ru1 114.9(6)
C1 N1 Ru1 106.5(6)
C6 N1 Ru1 107.2(6)
C8 N2 C2 108.4(11)
C8 N2 C3 106.9(13)
C2 N2 C3 115.1(12)
C8 N2 Ru1 116.4(8)
C2 N2 Ru1 105.4(7)
C3 N2 Ru1 105.0(7)
C5 N3 C4 111.1(11)
C5 N3 C9 109.9(10)
C4 N3 C9 108.8(8)
C5 N3 Ru1 105.0(6)
C4 N3 Ru1 109.2(6)
C9 N3 Ru1 112.9(6)
C10 N4 C15 111.4(8)
C10 N4 C16 109.0(7)
C15 N4 C16 108.7(8)
C10 N4 Ru2 109.9(6)
C15 N4 Ru2 103.1(5)
C16 N4 Ru2 114.7(6)
C17 N5 C12 106.3(7)
C17 N5 C11 110.8(7)
C12 N5 C11 112.8(7)
C17 N5 Ru2 114.3(5)
C12 N5 Ru2 109.2(5)
C11 N5 Ru2 103.6(5)
C18 N6 C13 107.4(7)
C18 N6 C14 108.8(8)
C13 N6 C14 111.1(8)
C18 N6 Ru2 115.2(6)
C13 N6 Ru2 103.7(6)
C14 N6 Ru2 110.5(5)
C2 C1 N1 117.9(9)
C1 C2 N2 121.1(10)
C4 C3 N2 119.1(11)
C3 C4 N3 117.5(10)
C6 C5 N3 121.1(11)
C5 C6 N1 117.4(9)
C11 C10 N4 109.6(8)
C10 C11 N5 112.6(8)
C13 C12 N5 111.3(8)
C12 C13 N6 110.8(7)
C15 C14 N6 111.0(8)
C14 C15 N4 110.4(9)
F1' F1 C20 69.1(16)
F1' F1 F2' 125(2)
C20 F1 F2' 57.9(14)
F2' F2 C20 70.6(17)
F2' F2 F3' 116(2)
C20 F2 F3' 53.1(12)
F3' F3 C20 58.1(18)
F3' F3 F1' 99(2)
C20 F3 F1' 51.8(10)
F1 F1' C20 71.8(17)
F1 F1' F3 123(2)
C20 F1' F3 56.0(11)
F2 F2' C20 61.1(18)
F2 F2' F1 108(2)
C20 F2' F1 52.5(13)
F3 F3' C20 80(2)
F3 F3' F2 143(3)
C20 F3' F2 62.5(15)
O2 C19 O1 130.6(9)
O2 C19 C20 115.1(9)
O1 C19 C20 114.3(10)
F3' C20 F1' 102.8(19)
F3' C20 F2 64.4(14)
F1' C20 F2 137.5(15)
F3' C20 F1 123.7(17)
F1' C20 F1 39.1(9)
F2 C20 F1 112.1(13)
F3' C20 F3 41.4(12)
F1' C20 F3 72.1(13)
F2 C20 F3 105.8(12)
F1 C20 F3 108.3(13)
F3' C20 F2' 107(2)
F1' C20 F2' 107.2(18)
F2 C20 F2' 48.3(13)
F1 C20 F2' 69.7(15)
F3 C20 F2' 142.2(18)
F3' C20 C19 120.4(15)
F1' C20 C19 112.5(13)
F2 C20 C19 108.3(11)
F1 C20 C19 113.8(11)
F3 C20 C19 108.1(11)
F2' C20 C19 106.6(16)
F6' F4 C22 61.9(17)
F6' F4 F4' 119(2)
C22 F4 F4' 61.6(12)
F5' F5 F4' 128(2)
F5' F5 C22 59.2(16)
F4' F5 C22 70.5(14)
F5' F6 C22 55.0(15)
F5' F6 F6' 98(2)
C22 F6 F6' 51.0(11)
F5 F4' C22 56.8(12)
F5 F4' F4 101.8(18)
C22 F4' F4 53.2(10)
F5 F5' F6 140(3)
F5 F5' C22 68.7(18)
F6 F5' C22 75(2)
F4 F6' C22 72.2(19)
F4 F6' F6 132(3)
C22 F6' F6 62.8(14)
O3 C21 O4 128.2(8)
O3 C21 C22 116.8(8)
O4 C21 C22 114.9(8)
F5' C22 F6' 107(2)
F5' C22 F5 52.1(13)
F6' C22 F5 127.9(15)
F5' C22 F4 132.5(17)
F6' C22 F4 45.9(11)
F5 C22 F4 108.8(12)
F5' C22 F6 49.8(15)
F6' C22 F6 66.2(14)
F5 C22 F6 100.2(12)
F4 C22 F6 110.5(11)
F5' C22 F4' 103.7(18)
F6' C22 F4' 107.7(18)
F5 C22 F4' 52.8(10)
F4 C22 F4' 65.3(13)
F6 C22 F4' 142.7(14)
F5' C22 C21 115.5(16)
F6' C22 C21 116.8(13)
F5 C22 C21 115.1(10)
F4 C22 C21 111.9(11)
F6 C22 C21 109.7(11)
F4' C22 C21 105.6(14)
O7' Cl1 O9 174.5(11)
O7' Cl1 O8' 116.6(9)
O9 Cl1 O8' 57.9(9)
O7' Cl1 O6 65.6(10)
O9 Cl1 O6 112.5(9)
O8' Cl1 O6 77.6(8)
O7' Cl1 O9' 113.3(9)
O9 Cl1 O9' 71.3(10)
O8' Cl1 O9' 113.7(8)
O6 Cl1 O9' 86.5(9)
O7' Cl1 O7 68.0(10)
O9 Cl1 O7 109.1(9)
O8' Cl1 O7 83.2(9)
O6 Cl1 O7 113.1(8)
O9' Cl1 O7 157.1(9)
O7' Cl1 O8 76.5(11)
O9 Cl1 O8 109.0(9)
O8' Cl1 O8 166.7(10)
O6 Cl1 O8 107.9(9)
O9' Cl1 O8 55.7(10)
O7 Cl1 O8 104.9(9)
O7' Cl1 O6' 102.5(9)
O9 Cl1 O6' 78.9(11)
O8' Cl1 O6' 104.4(9)
O6 Cl1 O6' 166.7(11)
O9' Cl1 O6' 104.3(9)
O7 Cl1 O6' 54.8(10)
O8 Cl1 O6' 73.2(11)
Cl1 O6 O7' 56.9(7)
Cl1 O6 O8' 51.1(5)
O7' O6 O8' 92.9(9)
O6' O7 Cl1 65.2(8)
O6' O7 O7' 100.6(12)
Cl1 O7 O7' 55.1(6)
O9' O8 Cl1 60.6(7)
O9' O8 O6' 94.7(12)
Cl1 O8 O6' 54.5(7)
O9' O8 O7' 97.2(11)
Cl1 O8 O7' 50.3(6)
O6' O8 O7' 79.6(9)
O8' O9 Cl1 61.2(7)
O8' O9 O9' 103.5(10)
Cl1 O9 O9' 54.7(7)
O7 O6' Cl1 60.0(7)
O7 O6' O8 93.8(11)
Cl1 O6' O8 52.3(7)
Cl1 O7' O6 57.5(7)
Cl1 O7' O7 56.8(7)
O6 O7' O7 99.4(10)
Cl1 O7' O8 53.2(7)
O6 O7' O8 89.2(10)
O7 O7' O8 85.9(10)
O9 O8' Cl1 60.9(7)
O9 O8' O6 96.1(10)
Cl1 O8' O6 51.4(5)
O8 O9' Cl1 63.7(8)
O8 O9' O9 102.1(12)
Cl1 O9' O9 54.0(6)
O13 Cl2 O11' 142.6(10)
O13 Cl2 O10' 100.9(13)
O11' Cl2 O10' 116.4(9)
O13 Cl2 O12 113.9(10)
O11' Cl2 O12 76.0(9)
O10' Cl2 O12 74.7(11)
O13 Cl2 O10 112.2(9)
O11' Cl2 O10 98.2(9)
O10' Cl2 O10 41.3(11)
O12 Cl2 O10 105.3(8)
O13 Cl2 O11 111.9(10)
O11' Cl2 O11 35.2(8)
O10' Cl2 O11 142.4(12)
O12 Cl2 O11 106.4(8)
O10 Cl2 O11 106.5(8)
O13 Cl2 O13' 52.2(10)
O11' Cl2 O13' 113.7(8)
O10' Cl2 O13' 107.6(9)
O12 Cl2 O13' 166.0(9)
O10 Cl2 O13' 83.8(9)
O11 Cl2 O13' 80.4(10)
O13 Cl2 O12' 51.6(10)
O11' Cl2 O12' 110.8(8)
O10' Cl2 O12' 107.0(10)
O12 Cl2 O12' 66.6(9)
O10 Cl2 O12' 145.8(9)
O11 Cl2 O12' 107.6(10)
O13' Cl2 O12' 99.8(8)
O10' O10 Cl2 67.5(9)
O11' O11 Cl2 66.9(9)
Cl2 O12 O12' 57.6(6)
Cl2 O12 O11' 50.0(5)
O12' O12 O11' 89.1(8)
Cl2 O12 O10' 51.8(7)
O12' O12 O10' 88.1(9)
O11' O12 O10' 86.0(9)
O12' O13 O13' 130.1(15)
O12' O13 Cl2 69.2(9)
O13' O13 Cl2 68.5(9)
O10 O10' Cl2 71.2(10)
O10 O10' O12 111.1(15)
Cl2 O10' O12 53.4(7)
O11 O11' Cl2 77.9(11)
O11 O11' O12 123.8(14)
Cl2 O11' O12 54.0(6)
O13 O12' Cl2 59.2(7)
O13 O12' O12 110.7(11)
Cl2 O12' O12 55.7(6)
O13 O13' Cl2 59.3(7)
O14 C24 C23 105(2)
O14 C24 C25 105(2)
C23 C24 C25 150(4)

loop_
_geom_bond_atom_site_label_1
_geom_bond_atom_site_label_2
_geom_bond_distance
Ru1 O5 1.888(5)
Ru1 N1 2.092(7)
Ru1 O2 2.092(6)
Ru1 O4 2.108(6)
Ru1 N3 2.115(7)
Ru1 N2 2.171(8)
Ru2 O5 1.901(5)
Ru2 N5 2.083(7)
Ru2 N6 2.085(7)
Ru2 O3 2.106(5)
Ru2 O1 2.114(6)
Ru2 N4 2.141(7)
O1 C19 1.261(11)
O2 C19 1.238(12)
O3 C21 1.234(10)
O4 C21 1.252(10)
N1 C7 1.469(12)
N1 C1 1.474(13)
N1 C6 1.511(13)
N2 C8 1.429(14)
N2 C2 1.437(13)
N2 C3 1.464(15)
N3 C5 1.466(13)
N3 C4 1.470(12)
N3 C9 1.491(12)
N4 C10 1.503(12)
N4 C15 1.507(13)
N4 C16 1.515(11)
N5 C17 1.484(12)
N5 C12 1.511(11)
N5 C11 1.524(11)
N6 C18 1.479(11)
N6 C13 1.493(12)
N6 C14 1.497(12)
C1 C2 1.377(16)
C3 C4 1.409(18)
C5 C6 1.326(15)
C10 C11 1.465(14)
C12 C13 1.488(13)
C14 C15 1.496(14)
F1 F1' 0.877(18)
F1 C20 1.322(16)
F1 F2' 1.56(3)
F2 F2' 1.12(3)
F2 C20 1.310(17)
F2 F3' 1.33(2)
F3 F3' 0.92(2)
F3 C20 1.372(18)
F3 F1' 1.57(2)
F1' C20 1.30(2)
F2' C20 1.41(3)
F3' C20 1.18(2)
C19 C20 1.567(16)
F4 F6' 1.00(2)
F4 C22 1.330(16)
F4 F4' 1.51(2)
F5 F5' 1.10(3)
F5 F4' 1.23(2)
F5 C22 1.297(15)
F6 F5' 1.12(3)
F6 C22 1.411(19)
F6 F6' 1.45(3)
F4' C22 1.46(2)
F5' C22 1.20(3)
F6' C22 1.23(2)
C21 C22 1.500(14)
Cl1 O7' 1.437(13)
Cl1 O9 1.437(13)
Cl1 O8' 1.441(11)
Cl1 O6 1.447(11)
Cl1 O9' 1.451(12)
Cl1 O7 1.465(11)
Cl1 O8 1.494(13)
Cl1 O6' 1.537(14)
O6 O7' 1.56(2)
O6 O8' 1.809(19)
O7 O6' 1.38(3)
O7 O7' 1.62(2)
O8 O9' 1.38(2)
O8 O6' 1.81(3)
O8 O7' 1.82(3)
O9 O8' 1.39(2)
O9 O9' 1.68(2)
Cl2 O13 1.355(12)
Cl2 O11' 1.366(10)
Cl2 O10' 1.413(13)
Cl2 O12 1.443(12)
Cl2 O10 1.447(11)
Cl2 O11 1.452(12)
Cl2 O13' 1.466(12)
Cl2 O12' 1.476(12)
O10 O10' 1.01(3)
O11 O11' 0.86(2)
O12 O12' 1.60(2)
O12 O11' 1.731(19)
O12 O10' 1.73(2)
O13 O12' 1.24(2)
O13 O13' 1.25(2)
C25 C24 1.57(3)
C23 C24 1.55(3)
C24 O14 1.35(4)
